data_2215553
loop_
_publ_author_name
'Dai-Zhi Kuang'
'Yong-Lan Feng'
'Yun-Lin Peng'
'Yi-Fang Deng'

_publ_section_title
Poly[bis[diaqua(isonicotinato-\k^2^<i>O</i>,<i>O</i>')dysprosium(III)][bis(isonicotinato-\k<i>O</i>)copper(II)]tetra(\m~3~-isonicotinato-\k^3^<i>O</i>:<i>O</i>':<i>N</i>)]
_journal_coeditor_code HY2080
_journal_issue 10
_journal_name_full 'Acta Crystallographica Section E'
_journal_page_first m2526
_journal_page_last m2527
_journal_paper_doi 10.1107/S1600536807043899
_journal_volume 63
_journal_year 2007
_chemical_formula_iupac '[Dy2 Cu (C6 H4 N O2)8 (H2 O)4]'
_chemical_formula_moiety 'C48 H40 Cu Dy2 N8 O20'
_chemical_formula_sum 'C48 H40 Cu Dy2 N8 O20'
_chemical_formula_weight 1437.43
_chemical_name_systematic
;
Poly[bis[diaqua(isonicotinato-\k2O,O')dysprosium(III)]
 [bis(isonicotinato-\kO)copper(II)]tetra(\m3-isonicotinato-\k3O:O':N)]
;
_space_group_IT_number 14
_symmetry_cell_setting monoclinic
_symmetry_space_group_name_Hall '-P 2yn'
_symmetry_space_group_name_H-M 'P 1 21/n 1'
_atom_sites_solution_hydrogens geom
_atom_sites_solution_primary direct
_atom_sites_solution_secondary difmap
_audit_creation_method SHELXL-97
_cell_angle_alpha 90.00
_cell_angle_beta 93.740(10)
_cell_angle_gamma 90.00
_cell_formula_units_Z 2
_cell_length_a 9.4560(10)
_cell_length_b 14.966(3)
_cell_length_c 18.166(4)
_cell_measurement_reflns_used 4174
_cell_measurement_temperature 294(2)
_cell_measurement_theta_max 14.57
_cell_measurement_theta_min 2.56
_cell_volume 2565.3(8)
_computing_cell_refinement 'SAINT (Bruker, 2001)'
_computing_data_collection 'SMART (Bruker, 2001)'
_computing_data_reduction 'SAINT (Bruker, 2001)'
_computing_molecular_graphics 'SHELXTL (Bruker, 2001)'
_computing_publication_material 'SHELXTL (Bruker, 2001)'
_computing_structure_refinement 'SHELXL97 (Sheldrick, 1997)'
_computing_structure_solution 'SHELXS97 (Sheldrick, 1997)'
_diffrn_ambient_temperature 294(2)
_diffrn_measured_fraction_theta_full 1.000
_diffrn_measured_fraction_theta_max 1.000
_diffrn_measurement_device_type 'Bruker SMART 1000 CCD area-detector'
_diffrn_measurement_method '\f and \w scans'
_diffrn_radiation_monochromator graphite
_diffrn_radiation_source 'normal-focus sealed tube'
_diffrn_radiation_type MoK\a
_diffrn_radiation_wavelength 0.71073
_diffrn_reflns_av_R_equivalents 0.0181
_diffrn_reflns_av_sigmaI/netI 0.0346
_diffrn_reflns_limit_h_max 11
_diffrn_reflns_limit_h_min 0
_diffrn_reflns_limit_k_max 17
_diffrn_reflns_limit_k_min 0
_diffrn_reflns_limit_l_max 21
_diffrn_reflns_limit_l_min -21
_diffrn_reflns_number 5313
_diffrn_reflns_theta_full 25.25
_diffrn_reflns_theta_max 25.25
_diffrn_reflns_theta_min 1.76
_exptl_absorpt_coefficient_mu 3.381
_exptl_absorpt_correction_T_max 0.391
_exptl_absorpt_correction_T_min 0.199
_exptl_absorpt_correction_type multi-scan
_exptl_absorpt_process_details '(SADABS; Sheldrick, 1996)'
_exptl_crystal_colour blue
_exptl_crystal_density_diffrn 1.861
_exptl_crystal_density_method 'not measured'
_exptl_crystal_description block
_exptl_crystal_F_000 1410
_exptl_crystal_size_max 0.54
_exptl_crystal_size_mid 0.42
_exptl_crystal_size_min 0.28
_refine_diff_density_max 0.608
_refine_diff_density_min -0.892
_refine_ls_extinction_coef 0.00120(9)
_refine_ls_extinction_method SHELXL97
_refine_ls_goodness_of_fit_ref 1.029
_refine_ls_hydrogen_treatment mixed
_refine_ls_matrix_type full
_refine_ls_number_parameters 375
_refine_ls_number_reflns 4638
_refine_ls_number_restraints 4
_refine_ls_restrained_S_all 1.028
_refine_ls_R_factor_all 0.0334
_refine_ls_R_factor_gt 0.0255
_refine_ls_shift/su_max 0.002
_refine_ls_shift/su_mean 0.000
_refine_ls_structure_factor_coef Fsqd
_refine_ls_weighting_details 'calc w=1/[\s^2^(Fo^2^)+(0.0289P)^2^] where P=(Fo^2^+2Fc^2^)/3'
_refine_ls_weighting_scheme calc
_refine_ls_wR_factor_gt 0.0562
_refine_ls_wR_factor_ref 0.0577
_reflns_number_gt 3853
_reflns_number_total 4638
_reflns_threshold_expression >2\s(I)
_cod_data_source_file hy2080.cif
_cod_data_source_block I
_cod_original_cell_volume 2565.4(8)
_cod_original_sg_symbol_H-M 'P 21/n'
_cod_database_code 2215553
_cod_database_fobs_code 2215553

loop_
_symmetry_equiv_pos_as_xyz
'x, y, z'
'-x+1/2, y+1/2, -z+1/2'
'-x, -y, -z'
'x-1/2, -y-1/2, z-1/2'

loop_
_atom_site_type_symbol
_atom_site_label
_atom_site_fract_x
_atom_site_fract_y
_atom_site_fract_z
_atom_site_U_iso_or_equiv
_atom_site_adp_type
_atom_site_calc_flag
_atom_site_refinement_flags
_atom_site_occupancy
Dy Dy 0.195701(18) 0.583911(12) 0.500576(9) 0.01381(7) Uani d . 1
Cu Cu 0.5000 0.0000 0.5000 0.01940(16) Uani d S 1
O O1 0.2280(3) 0.43001(18) 0.50421(17) 0.0337(8) Uani d . 1
O O2 0.0274(3) 0.3543(2) 0.50973(19) 0.0402(8) Uani d . 1
O O3 0.3581(3) -0.05366(19) 0.42852(15) 0.0255(7) Uani d . 1
O O4 0.1845(3) -0.1225(2) 0.48600(15) 0.0345(8) Uani d . 1
O O5 0.3964(3) 0.56810(18) 0.41742(14) 0.0243(6) Uani d . 1
O O6 0.2726(3) 0.69240(19) 0.41176(15) 0.0298(7) Uani d . 1
O O7 0.1052(4) 0.5477(2) 0.61110(16) 0.0390(8) Uani d . 1
O O8 -0.0907(3) 0.4660(2) 0.61044(16) 0.0398(8) Uani d . 1
O O9 0.2216(3) 0.7219(2) 0.56835(17) 0.0281(7) Uani d D 1
O O10 0.4068(3) 0.5705(2) 0.57715(16) 0.0272(7) Uani d D 1
N N1 0.3863(3) 0.1131(2) 0.49738(16) 0.0168(7) Uani d . 1
N N2 0.0145(4) -0.1238(3) 0.2173(2) 0.0425(11) Uani d . 1
N N3 0.5756(5) 0.7292(3) 0.1969(2) 0.0467(11) Uani d . 1
N N4 0.0917(4) 0.4501(4) 0.8722(2) 0.0475(12) Uani d . 1
C C1 0.4533(4) 0.1926(3) 0.4982(2) 0.0230(9) Uani d . 1
H H1 0.5517 0.1933 0.4988 0.028 Uiso calc R 1
C C2 0.3828(4) 0.2722(3) 0.4983(2) 0.0215(9) Uani d . 1
H H2 0.4329 0.3257 0.4987 0.026 Uiso calc R 1
C C3 0.2366(4) 0.2729(3) 0.4979(2) 0.0194(9) Uani d . 1
C C4 0.1649(4) 0.1919(3) 0.4943(2) 0.0221(9) Uani d . 1
H H4 0.0664 0.1900 0.4919 0.027 Uiso calc R 1
C C5 0.2442(4) 0.1140(3) 0.4944(2) 0.0220(9) Uani d . 1
H H5 0.1964 0.0597 0.4924 0.026 Uiso calc R 1
C C6 0.1574(4) 0.3599(3) 0.5038(2) 0.0220(9) Uani d . 1
C C7 0.1288(6) -0.0714(4) 0.2280(3) 0.0491(15) Uani d . 1
H H7 0.1616 -0.0417 0.1875 0.059 Uiso calc R 1
C C8 0.2008(5) -0.0592(3) 0.2961(2) 0.0385(12) Uani d . 1
H H8 0.2775 -0.0202 0.3008 0.046 Uiso calc R 1
C C9 0.1591(4) -0.1045(3) 0.3564(2) 0.0227(9) Uani d . 1
C C10 0.0435(4) -0.1607(3) 0.3463(2) 0.0300(10) Uani d . 1
H H10 0.0117 -0.1931 0.3857 0.036 Uiso calc R 1
C C11 -0.0242(5) -0.1681(3) 0.2768(3) 0.0374(12) Uani d . 1
H H11 -0.1016 -0.2064 0.2709 0.045 Uiso calc R 1
C C12 0.2395(4) -0.0932(3) 0.4307(2) 0.0230(9) Uani d . 1
C C13 0.6322(6) 0.6681(4) 0.2435(3) 0.0545(16) Uani d . 1
H H13 0.7200 0.6444 0.2337 0.065 Uiso calc R 1
C C14 0.5697(5) 0.6376(4) 0.3052(3) 0.0424(13) Uani d . 1
H H14 0.6148 0.5950 0.3357 0.051 Uiso calc R 1
C C15 0.4397(4) 0.6712(3) 0.3210(2) 0.0255(9) Uani d . 1
C C16 0.3780(5) 0.7340(3) 0.2730(2) 0.0397(12) Uani d . 1
H H16 0.2901 0.7584 0.2814 0.048 Uiso calc R 1
C C17 0.4488(6) 0.7599(4) 0.2122(3) 0.0497(14) Uani d . 1
H H17 0.4051 0.8014 0.1801 0.060 Uiso calc R 1
C C18 0.3660(4) 0.6428(3) 0.3878(2) 0.0192(9) Uani d . 1
C C19 0.1568(5) 0.5134(4) 0.8384(3) 0.0528(16) Uani d . 1
H H19 0.2187 0.5495 0.8671 0.063 Uiso calc R 1
C C20 0.1418(5) 0.5311(4) 0.7644(2) 0.0373(12) Uani d . 1
H H20 0.1930 0.5767 0.7438 0.045 Uiso calc R 1
C C21 0.0486(4) 0.4793(3) 0.7215(2) 0.0214(9) Uani d . 1
C C22 -0.0190(4) 0.4097(3) 0.7547(2) 0.0292(10) Uani d . 1
H H22 -0.0812 0.3723 0.7275 0.035 Uiso calc R 1
C C23 0.0088(5) 0.3974(4) 0.8296(3) 0.0418(13) Uani d . 1
H H23 -0.0334 0.3490 0.8516 0.050 Uiso calc R 1
C C24 0.0185(4) 0.4987(3) 0.6407(2) 0.0210(9) Uani d . 1
H H9A 0.223(5) 0.7683(18) 0.545(2) 0.043(16) Uiso d D 1
H H9B 0.178(4) 0.734(3) 0.6043(15) 0.033(13) Uiso d D 1
H H10A 0.468(4) 0.533(2) 0.572(3) 0.043(16) Uiso d D 1
H H10B 0.433(6) 0.592(4) 0.6169(17) 0.08(2) Uiso d D 1

loop_
_atom_site_aniso_label
_atom_site_aniso_U_11
_atom_site_aniso_U_22
_atom_site_aniso_U_33
_atom_site_aniso_U_12
_atom_site_aniso_U_13
_atom_site_aniso_U_23
Dy 0.01477(10) 0.01319(10) 0.01358(10) 0.00195(9) 0.00165(6) 0.00091(8)
Cu 0.0195(3) 0.0130(3) 0.0247(4) 0.0058(3) -0.0065(3) -0.0050(3)
O1 0.0367(19) 0.0121(16) 0.052(2) 0.0043(14) 0.0036(15) 0.0001(14)
O2 0.0233(17) 0.0296(19) 0.068(2) 0.0145(15) 0.0071(16) 0.0005(17)
O3 0.0259(16) 0.0243(16) 0.0250(15) 0.0031(13) -0.0088(12) -0.0052(12)
O4 0.045(2) 0.0325(18) 0.0256(17) 0.0004(16) 0.0011(15) 0.0013(14)
O5 0.0253(15) 0.0255(17) 0.0229(14) 0.0021(13) 0.0075(12) 0.0046(12)
O6 0.0399(18) 0.0192(16) 0.0324(16) 0.0038(14) 0.0184(14) 0.0026(13)
O7 0.054(2) 0.042(2) 0.0232(16) -0.0082(18) 0.0164(15) 0.0048(15)
O8 0.0355(18) 0.060(2) 0.0224(16) -0.0039(18) -0.0074(14) -0.0027(16)
O9 0.0396(18) 0.0194(17) 0.0267(17) -0.0007(15) 0.0140(14) -0.0017(14)
O10 0.0242(16) 0.0313(19) 0.0248(16) 0.0093(15) -0.0086(13) -0.0053(14)
N1 0.0174(16) 0.0169(17) 0.0158(15) 0.0039(14) -0.0022(13) -0.0021(13)
N2 0.048(3) 0.041(2) 0.035(2) -0.007(2) -0.0195(19) 0.005(2)
N3 0.063(3) 0.040(3) 0.041(2) 0.004(2) 0.029(2) 0.011(2)
N4 0.041(2) 0.082(4) 0.019(2) 0.003(3) -0.0027(18) 0.009(2)
C1 0.016(2) 0.022(2) 0.031(2) -0.0044(18) 0.0064(17) -0.0001(18)
C2 0.016(2) 0.018(2) 0.030(2) -0.0011(17) -0.0006(16) -0.0022(18)
C3 0.023(2) 0.014(2) 0.022(2) 0.0114(17) 0.0023(17) 0.0010(16)
C4 0.015(2) 0.021(2) 0.030(2) 0.0027(17) 0.0022(17) -0.0006(18)
C5 0.028(2) 0.014(2) 0.024(2) -0.0027(18) 0.0012(17) -0.0031(16)
C6 0.024(2) 0.021(2) 0.021(2) 0.0081(18) -0.0023(17) -0.0011(17)
C7 0.060(3) 0.052(4) 0.033(3) -0.018(3) -0.016(2) 0.017(3)
C8 0.042(3) 0.036(3) 0.036(3) -0.016(2) -0.015(2) 0.013(2)
C9 0.023(2) 0.019(2) 0.025(2) 0.0030(18) -0.0035(17) -0.0009(17)
C10 0.027(2) 0.030(3) 0.032(2) -0.004(2) 0.0017(19) -0.002(2)
C11 0.032(3) 0.036(3) 0.042(3) -0.008(2) -0.011(2) -0.004(2)
C12 0.029(2) 0.014(2) 0.025(2) 0.0058(19) -0.0040(17) -0.0054(18)
C13 0.051(3) 0.055(4) 0.063(4) 0.017(3) 0.039(3) 0.019(3)
C14 0.036(3) 0.047(3) 0.046(3) 0.011(2) 0.017(2) 0.018(2)
C15 0.027(2) 0.027(2) 0.023(2) -0.001(2) 0.0096(18) -0.0005(18)
C16 0.045(3) 0.038(3) 0.039(3) 0.012(2) 0.018(2) 0.012(2)
C17 0.063(4) 0.044(3) 0.044(3) 0.010(3) 0.020(3) 0.019(3)
C18 0.0154(19) 0.023(2) 0.019(2) -0.0054(18) -0.0009(16) 0.0014(17)
C19 0.043(3) 0.093(5) 0.023(3) -0.017(3) -0.001(2) -0.017(3)
C20 0.036(3) 0.053(3) 0.023(2) -0.014(2) 0.0017(19) -0.004(2)
C21 0.021(2) 0.029(2) 0.0154(19) 0.0051(19) 0.0068(16) -0.0001(17)
C22 0.030(2) 0.033(3) 0.024(2) -0.002(2) 0.0009(18) 0.000(2)
C23 0.052(3) 0.043(3) 0.031(3) 0.005(3) 0.014(2) 0.014(2)
C24 0.024(2) 0.025(2) 0.0138(19) 0.0036(19) -0.0014(17) -0.0001(17)

loop_
_atom_type_symbol
_atom_type_description
_atom_type_scat_dispersion_real
_atom_type_scat_dispersion_imag
_atom_type_scat_source
C C 0.0033 0.0016 'International Tables Vol C Tables 4.2.6.8 and 6.1.1.4'
H H 0.0000 0.0000 'International Tables Vol C Tables 4.2.6.8 and 6.1.1.4'
N N 0.0061 0.0033 'International Tables Vol C Tables 4.2.6.8 and 6.1.1.4'
O O 0.0106 0.0060 'International Tables Vol C Tables 4.2.6.8 and 6.1.1.4'
Cu Cu 0.3201 1.2651 'International Tables Vol C Tables 4.2.6.8 and 6.1.1.4'
Dy Dy -0.1892 4.4098 'International Tables Vol C Tables 4.2.6.8 and 6.1.1.4'

loop_
_geom_angle_atom_site_label_1
_geom_angle_atom_site_label_2
_geom_angle_atom_site_label_3
_geom_angle_site_symmetry_1
_geom_angle_site_symmetry_3
_geom_angle
O7 Dy O2 . 3_566 76.94(12)
O7 Dy O8 . 3_566 121.52(12)
O2 Dy O8 3_566 3_566 73.71(12)
O7 Dy O1 . . 78.31(12)
O2 Dy O1 3_566 . 121.25(11)
O8 Dy O1 3_566 . 75.69(12)
O7 Dy O10 . . 79.29(11)
O2 Dy O10 3_566 . 144.72(12)
O8 Dy O10 3_566 . 141.53(11)
O1 Dy O10 . . 78.16(11)
O7 Dy O9 . . 77.68(11)
O2 Dy O9 3_566 . 76.06(11)
O8 Dy O9 3_566 . 138.25(12)
O1 Dy O9 . . 145.75(11)
O10 Dy O9 . . 73.66(11)
O7 Dy O6 . . 151.75(11)
O2 Dy O6 3_566 . 89.43(11)
O8 Dy O6 3_566 . 76.52(11)
O1 Dy O6 . . 129.48(10)
O10 Dy O6 . . 99.76(11)
O9 Dy O6 . . 75.05(10)
O7 Dy O5 . . 147.35(11)
O2 Dy O5 3_566 . 135.54(10)
O8 Dy O5 3_566 . 75.13(10)
O1 Dy O5 . . 79.68(10)
O10 Dy O5 . . 72.79(10)
O9 Dy O5 . . 109.42(10)
O6 Dy O5 . . 52.71(9)
O7 Dy C18 . . 165.56(11)
O2 Dy C18 3_566 . 112.24(11)
O8 Dy C18 3_566 . 72.62(11)
O1 Dy C18 . . 104.46(11)
O10 Dy C18 . . 87.36(11)
O9 Dy C18 . . 93.40(11)
O6 Dy C18 . . 26.21(10)
O5 Dy C18 . . 26.58(10)
O3 Cu O3 . 3_656 180.0000(10)
O3 Cu N1 . . 89.27(12)
O3 Cu N1 3_656 . 90.73(12)
O3 Cu N1 . 3_656 90.73(12)
O3 Cu N1 3_656 3_656 89.27(12)
N1 Cu N1 . 3_656 180.00(17)
O3 Cu N4 . 2_546 102.43(12)
O3 Cu N4 3_656 2_546 77.57(12)
N1 Cu N4 . 2_546 93.04(14)
N1 Cu N4 3_656 2_546 86.96(14)
C6 O1 Dy . . 140.1(3)
C6 O2 Dy . 3_566 150.7(3)
C12 O3 Cu . . 137.0(3)
C18 O5 Dy . . 90.7(2)
C18 O6 Dy . . 94.7(2)
C24 O7 Dy . . 143.9(3)
C24 O8 Dy . 3_566 144.4(3)
Dy O9 H9A . . 118(3)
Dy O9 H9B . . 124(3)
H9A O9 H9B . . 105(5)
Dy O10 H10A . . 125(3)
Dy O10 H10B . . 133(4)
H10A O10 H10B . . 102(5)
C5 N1 C1 . . 117.4(3)
C5 N1 Cu . . 123.0(3)
C1 N1 Cu . . 119.6(3)
C11 N2 C7 . . 115.7(4)
C17 N3 C13 . . 115.7(4)
C19 N4 C23 . . 115.9(4)
N1 C1 C2 . . 122.8(3)
N1 C1 H1 . . 118.6
C2 C1 H1 . . 118.6
C1 C2 C3 . . 119.7(4)
C1 C2 H2 . . 120.2
C3 C2 H2 . . 120.2
C2 C3 C4 . . 118.6(4)
C2 C3 C6 . . 120.4(4)
C4 C3 C6 . . 120.9(3)
C5 C4 C3 . . 118.1(3)
C5 C4 H4 . . 120.9
C3 C4 H4 . . 120.9
N1 C5 C4 . . 123.3(4)
N1 C5 H5 . . 118.3
C4 C5 H5 . . 118.3
O1 C6 O2 . . 126.1(4)
O1 C6 C3 . . 117.4(4)
O2 C6 C3 . . 116.4(4)
N2 C7 C8 . . 123.5(5)
N2 C7 H7 . . 118.3
C8 C7 H7 . . 118.3
C9 C8 C7 . . 120.0(4)
C9 C8 H8 . . 120.0
C7 C8 H8 . . 120.0
C8 C9 C10 . . 117.5(4)
C8 C9 C12 . . 120.3(4)
C10 C9 C12 . . 122.2(4)
C9 C10 C11 . . 119.0(4)
C9 C10 H10 . . 120.5
C11 C10 H10 . . 120.5
N2 C11 C10 . . 124.2(4)
N2 C11 H11 . . 117.9
C10 C11 H11 . . 117.9
O4 C12 O3 . . 127.4(4)
O4 C12 C9 . . 118.0(4)
O3 C12 C9 . . 114.6(4)
N3 C13 C14 . . 124.5(5)
N3 C13 H13 . . 117.7
C14 C13 H13 . . 117.7
C15 C14 C13 . . 119.1(5)
C15 C14 H14 . . 120.4
C13 C14 H14 . . 120.4
C14 C15 C16 . . 117.4(4)
C14 C15 C18 . . 122.3(4)
C16 C15 C18 . . 120.2(4)
C17 C16 C15 . . 119.2(4)
C17 C16 H16 . . 120.4
C15 C16 H16 . . 120.4
N3 C17 C16 . . 124.0(5)
N3 C17 H17 . . 118.0
C16 C17 H17 . . 118.0
O6 C18 O5 . . 121.4(3)
O6 C18 C15 . . 119.2(4)
O5 C18 C15 . . 119.3(4)
O6 C18 Dy . . 59.05(19)
O5 C18 Dy . . 62.69(19)
C15 C18 Dy . . 172.3(3)
N4 C19 C20 . . 125.5(5)
N4 C19 H19 . . 117.3
C20 C19 H19 . . 117.3
C19 C20 C21 . . 118.0(5)
C19 C20 H20 . . 121.0
C21 C20 H20 . . 121.0
C20 C21 C22 . . 118.3(4)
C20 C21 C24 . . 121.2(4)
C22 C21 C24 . . 120.5(4)
C23 C22 C21 . . 117.8(4)
C23 C22 H22 . . 121.1
C21 C22 H22 . . 121.1
N4 C23 C22 . . 124.3(5)
N4 C23 H23 . . 117.8
C22 C23 H23 . . 117.8
O8 C24 O7 . . 126.3(4)
O8 C24 C21 . . 117.1(4)
O7 C24 C21 . . 116.5(4)

loop_
_geom_bond_atom_site_label_1
_geom_bond_atom_site_label_2
_geom_bond_site_symmetry_2
_geom_bond_distance
_geom_bond_publ_flag
Dy O7 . 2.298(3) y
Dy O2 3_566 2.300(3) y
Dy O8 3_566 2.313(3) y
Dy O1 . 2.324(3) y
Dy O10 . 2.366(3) y
Dy O9 . 2.409(3) y
Dy O6 . 2.433(3) y
Dy O5 . 2.513(3) y
Dy C18 . 2.828(4) ?
Cu O3 . 1.976(3) y
Cu O3 3_656 1.976(3) ?
Cu N1 . 2.004(3) y
Cu N1 3_656 2.004(3) ?
Cu N4 2_546 2.639(4) y
O1 C6 . 1.243(5) ?
O2 C6 . 1.244(5) ?
O2 Dy 3_566 2.300(3) ?
O3 C12 . 1.271(5) ?
O4 C12 . 1.240(5) ?
O5 C18 . 1.266(5) ?
O6 C18 . 1.253(5) ?
O7 C24 . 1.248(5) ?
O8 C24 . 1.239(5) ?
O8 Dy 3_566 2.313(3) ?
O9 H9A . 0.81(3) ?
O9 H9B . 0.82(3) ?
O10 H10A . 0.82(3) ?
O10 H10B . 0.81(4) ?
N1 C5 . 1.341(5) ?
N1 C1 . 1.348(5) ?
N2 C11 . 1.339(6) ?
N2 C7 . 1.340(6) ?
N3 C17 . 1.331(6) ?
N3 C13 . 1.334(6) ?
N4 C19 . 1.304(7) ?
N4 C23 . 1.325(7) ?
C1 C2 . 1.365(5) ?
C1 H1 . 0.9300 ?
C2 C3 . 1.382(5) ?
C2 H2 . 0.9300 ?
C3 C4 . 1.388(6) ?
C3 C6 . 1.510(5) ?
C4 C5 . 1.386(6) ?
C4 H4 . 0.9300 ?
C5 H5 . 0.9300 ?
C7 C8 . 1.385(6) ?
C7 H7 . 0.9300 ?
C8 C9 . 1.369(6) ?
C8 H8 . 0.9300 ?
C9 C10 . 1.382(6) ?
C9 C12 . 1.515(5) ?
C10 C11 . 1.384(6) ?
C10 H10 . 0.9300 ?
C11 H11 . 0.9300 ?
C13 C14 . 1.378(6) ?
C13 H13 . 0.9300 ?
C14 C15 . 1.376(6) ?
C14 H14 . 0.9300 ?
C15 C16 . 1.385(6) ?
C15 C18 . 1.499(5) ?
C16 C17 . 1.384(6) ?
C16 H16 . 0.9300 ?
C17 H17 . 0.9300 ?
C19 C20 . 1.368(6) ?
C19 H19 . 0.9300 ?
C20 C21 . 1.377(6) ?
C20 H20 . 0.9300 ?
C21 C22 . 1.382(6) ?
C21 C24 . 1.504(5) ?
C22 C23 . 1.381(6) ?
C22 H22 . 0.9300 ?
C23 H23 . 0.9300 ?

loop_
_geom_hbond_atom_site_label_D
_geom_hbond_atom_site_label_H
_geom_hbond_atom_site_label_A
_geom_hbond_site_symmetry_A
_geom_hbond_distance_DH
_geom_hbond_distance_HA
_geom_hbond_distance_DA
_geom_hbond_angle_DHA
_geom_hbond_publ_flag
O9 H9A O4 1_565 0.81(3) 1.98(3) 2.778(4) 169(5) y
O9 H9B N3 4_576 0.82(3) 2.07(3) 2.883(5) 176(5) y
O10 H10A O5 3_666 0.82(3) 1.98(2) 2.784(4) 166(5) y
O10 H10B N2 4_666 0.81(4) 1.99(2) 2.796(5) 169(6) y
